data_4117986
loop_
_publ_author_name
'Alison C. McQuilken'
'Yunbo Jiang'
'Maxime A. Siegler'
'David P. Goldberg'

_publ_contact_author_address
;Department of Chemistry
Johns Hopkins University
Baltimore, Maryland, 21218
United States
;
_publ_contact_author_email dpg@jhu.edu
_publ_contact_author_name 'David P. Goldberg'
_publ_contact_author_phone 410.516.6658
_publ_section_title
;
 Addition of Dioxygen to an N4S(thiolate) Iron(II) Cysteine Dioxygenase
 Model Gives a Structurally Characterized Sulfinato-Iron(II) Complex
;
_journal_name_full 'Journal of the American Chemical Society'
_journal_page_first 8758
_journal_page_last 8761
_journal_paper_doi 10.1021/ja302112y
_journal_volume 134
_journal_year 2012
_chemical_formula_moiety 'C25 H21 Fe N5 O2 S2'
_chemical_formula_sum 'C25 H21 Fe N5 O2 S2'
_chemical_formula_weight 543.44
_chemical_name_systematic
; 
 ? 
;
_space_group_IT_number 14
_symmetry_cell_setting monoclinic
_symmetry_space_group_name_Hall '-P 2yn'
_symmetry_space_group_name_H-M 'P 1 21/n 1'
_atom_sites_solution_hydrogens difmap
_atom_sites_solution_primary direct
_atom_sites_solution_secondary difmap
_audit_creation_method SHELXL-97
_cell_angle_alpha 90.00
_cell_angle_beta 95.970(2)
_cell_angle_gamma 90.00
_cell_formula_units_Z 4
_cell_length_a 9.3797(3)
_cell_length_b 18.0863(5)
_cell_length_c 15.6327(4)
_cell_measurement_reflns_used 4972
_cell_measurement_temperature 110(2)
_cell_measurement_theta_max 25.13
_cell_measurement_theta_min 1.72
_cell_volume 2637.61(13)
_computing_cell_refinement
;
CrysAlisPro, Agilent Technologies,
Version 1.171.34.49 (release 20-01-2011 CrysAlis171 .NET)
(compiled Jan 20 2011,15:58:25)
;
_computing_data_collection
;
CrysAlisPro, Agilent Technologies,
Version 1.171.34.49 (release 20-01-2011 CrysAlis171 .NET)
(compiled Jan 20 2011,15:58:25)
;
_computing_data_reduction
;
CrysAlisPro, Agilent Technologies,
Version 1.171.34.49 (release 20-01-2011 CrysAlis171 .NET)
(compiled Jan 20 2011,15:58:25)
;
_computing_molecular_graphics 'SHELXTL v6.10 (Sheldrick, 2008)'
_computing_publication_material 'SHELXTL v6.10 (Sheldrick, 2008)'
_computing_structure_refinement 'SHELXL-97 (Sheldrick, 2008)'
_computing_structure_solution 'SHELXS-97 (Sheldrick, 2008)'
_diffrn_ambient_temperature 110(2)
_diffrn_detector_area_resol_mean 15.989
_diffrn_measured_fraction_theta_full 0.999
_diffrn_measured_fraction_theta_max 0.999
_diffrn_measurement_device_type 'Goniometer KM4/Xcalibur, detector: Sapphire3'
_diffrn_measurement_method '\w and \f scans'
_diffrn_radiation_monochromator graphite
_diffrn_radiation_source 'Enhance (Mo) X-ray Source'
_diffrn_radiation_type MoK\a
_diffrn_radiation_wavelength 0.71073
_diffrn_reflns_av_R_equivalents 0.0522
_diffrn_reflns_av_sigmaI/netI 0.0586
_diffrn_reflns_limit_h_max 8
_diffrn_reflns_limit_h_min -11
_diffrn_reflns_limit_k_max 21
_diffrn_reflns_limit_k_min -20
_diffrn_reflns_limit_l_max 18
_diffrn_reflns_limit_l_min -16
_diffrn_reflns_number 17987
_diffrn_reflns_theta_full 24.99
_diffrn_reflns_theta_max 24.99
_diffrn_reflns_theta_min 2.43
_exptl_absorpt_coefficient_mu 0.761
_exptl_absorpt_correction_T_max 0.974
_exptl_absorpt_correction_T_min 0.845
_exptl_absorpt_correction_type analytical
_exptl_absorpt_process_details
;
CrysAlisPro, Agilent Technologies,
Version 1.171.34.49 (release 20-01-2011 CrysAlis171 .NET)
(compiled Jan 20 2011,15:58:25)
Analytical numeric absorption correction using a multifaceted crystal
            model based on expressions derived by R.C. Clark & J.S. Reid.
(Clark, R. C. & Reid, J. S. (1995). Acta Cryst. A51, 887-897)
;
_exptl_crystal_colour orange-red
_exptl_crystal_density_diffrn 1.369
_exptl_crystal_description 'irregular lath'
_exptl_crystal_F_000 1120
_exptl_crystal_size_max 0.39
_exptl_crystal_size_mid 0.15
_exptl_crystal_size_min 0.04
_platon_squeeze_details
;
;
_refine_diff_density_max 0.645
_refine_diff_density_min -0.522
_refine_diff_density_rms 0.087
_refine_ls_extinction_method none
_refine_ls_goodness_of_fit_ref 1.046
_refine_ls_hydrogen_treatment constr
_refine_ls_matrix_type full
_refine_ls_number_parameters 316
_refine_ls_number_reflns 4646
_refine_ls_number_restraints 0
_refine_ls_restrained_S_all 1.046
_refine_ls_R_factor_all 0.0673
_refine_ls_R_factor_gt 0.0488
_refine_ls_shift/su_max 0.001
_refine_ls_shift/su_mean 0.000
_refine_ls_structure_factor_coef Fsqd
_refine_ls_weighting_details 'calc w=1/[\s^2^(Fo^2^)+(0.0754P)^2^+0.3562P] where P=(Fo^2^+2Fc^2^)/3'
_refine_ls_weighting_scheme calc
_refine_ls_wR_factor_gt 0.1220
_refine_ls_wR_factor_ref 0.1284
_reflns_number_gt 3549
_reflns_number_total 4646
_reflns_threshold_expression I>2\s(I)
_cod_data_source_file ja302112y_si_002.cif
_cod_data_source_block 2
_cod_original_sg_symbol_H-M 'P 21/n'
_cod_database_code 4117986

loop_
_symmetry_equiv_pos_as_xyz
'x, y, z'
'-x+1/2, y+1/2, -z+1/2'
'-x, -y, -z'
'x-1/2, -y-1/2, z-1/2'

loop_
_atom_site_label
_atom_site_type_symbol
_atom_site_fract_x
_atom_site_fract_y
_atom_site_fract_z
_atom_site_U_iso_or_equiv
_atom_site_adp_type
_atom_site_occupancy
_atom_site_symmetry_multiplicity
_atom_site_calc_flag
_atom_site_refinement_flags
Fe1 Fe 0.37059(5) 0.26258(2) 0.15448(3) 0.01609(16) Uani 1 1 d .
S1 S 0.32949(9) 0.23304(5) 0.28495(5) 0.0203(2) Uani 1 1 d .
S2 S 0.78621(10) 0.12679(5) 0.13575(6) 0.0326(3) Uani 1 1 d .
C1 C 0.3378(4) 0.10012(18) 0.1163(2) 0.0217(8) Uani 1 1 d .
H1 H 0.4131 0.0905 0.1604 0.026 Uiso 1 1 calc R
C2 C 0.2752(4) 0.0414(2) 0.0698(2) 0.0273(8) Uani 1 1 d .
H2 H 0.3083 -0.0077 0.0808 0.033 Uiso 1 1 calc R
C3 C 0.1633(4) 0.0556(2) 0.0069(2) 0.0283(9) Uani 1 1 d .
H3 H 0.1192 0.0161 -0.0261 0.034 Uiso 1 1 calc R
C4 C 0.1158(4) 0.12729(19) -0.0078(2) 0.0231(8) Uani 1 1 d .
H4 H 0.0379 0.1379 -0.0498 0.028 Uiso 1 1 calc R
C5 C 0.1849(4) 0.18303(18) 0.0405(2) 0.0192(7) Uani 1 1 d .
C6 C 0.1564(4) 0.26464(18) 0.0278(2) 0.0174(7) Uani 1 1 d .
H6 H 0.0604 0.2749 -0.0041 0.021 Uiso 1 1 calc R
C7 C 0.2780(4) 0.29380(18) -0.0178(2) 0.0183(7) Uani 1 1 d .
C8 C 0.2719(4) 0.31386(18) -0.1025(2) 0.0227(8) Uani 1 1 d .
H8 H 0.1846 0.3106 -0.1390 0.027 Uiso 1 1 calc R
C9 C 0.3963(4) 0.3390(2) -0.1338(2) 0.0289(9) Uani 1 1 d .
H9 H 0.3958 0.3529 -0.1924 0.035 Uiso 1 1 calc R
C10 C 0.5210(4) 0.3436(2) -0.0785(2) 0.0286(9) Uani 1 1 d .
H10 H 0.6066 0.3620 -0.0982 0.034 Uiso 1 1 calc R
C11 C 0.5193(4) 0.32114(18) 0.0056(2) 0.0227(8) Uani 1 1 d .
H11 H 0.6055 0.3235 0.0432 0.027 Uiso 1 1 calc R
C12 C 0.1750(3) 0.38177(17) 0.1142(2) 0.0173(7) Uani 1 1 d .
H12A H 0.0838 0.4011 0.1319 0.021 Uiso 1 1 calc R
H12B H 0.1835 0.3987 0.0547 0.021 Uiso 1 1 calc R
C13 C 0.2996(3) 0.41176(18) 0.17380(19) 0.0169(7) Uani 1 1 d .
C14 C 0.3039(4) 0.48404(18) 0.2009(2) 0.0211(8) Uani 1 1 d .
H14 H 0.2254 0.5164 0.1862 0.025 Uiso 1 1 calc R
C15 C 0.4263(4) 0.50845(19) 0.2503(2) 0.0240(8) Uani 1 1 d .
H15 H 0.4333 0.5583 0.2692 0.029 Uiso 1 1 calc R
C16 C 0.5378(4) 0.45984(19) 0.2717(2) 0.0246(8) Uani 1 1 d .
H16 H 0.6227 0.4760 0.3050 0.030 Uiso 1 1 calc R
C17 C 0.5244(4) 0.38837(19) 0.24451(19) 0.0196(7) Uani 1 1 d .
H17 H 0.6004 0.3548 0.2608 0.023 Uiso 1 1 calc R
C18 C 0.0540(4) 0.27155(19) 0.1645(2) 0.0201(8) Uani 1 1 d .
H18A H 0.0568 0.2169 0.1669 0.024 Uiso 1 1 calc R
H18B H -0.0387 0.2863 0.1330 0.024 Uiso 1 1 calc R
C19 C 0.0627(4) 0.30172(18) 0.2545(2) 0.0213(8) Uani 1 1 d .
C20 C -0.0514(4) 0.3420(2) 0.2805(2) 0.0281(9) Uani 1 1 d .
H20 H -0.1323 0.3516 0.2403 0.034 Uiso 1 1 calc R
C21 C -0.0495(4) 0.3686(2) 0.3643(2) 0.0287(9) Uani 1 1 d .
H21 H -0.1289 0.3956 0.3812 0.034 Uiso 1 1 calc R
C22 C 0.0688(4) 0.35551(19) 0.4223(2) 0.0262(8) Uani 1 1 d .
H22 H 0.0704 0.3732 0.4797 0.031 Uiso 1 1 calc R
C23 C 0.1847(4) 0.31692(19) 0.3979(2) 0.0244(8) Uani 1 1 d .
H23 H 0.2671 0.3094 0.4376 0.029 Uiso 1 1 calc R
C24 C 0.1803(4) 0.28903(18) 0.3144(2) 0.0194(7) Uani 1 1 d .
C25 C 0.6580(4) 0.18365(19) 0.1573(2) 0.0215(8) Uani 1 1 d .
N1 N 0.2957(3) 0.17040(14) 0.10136(16) 0.0178(6) Uani 1 1 d .
N2 N 0.4011(3) 0.29626(15) 0.03581(16) 0.0179(6) Uani 1 1 d .
N3 N 0.1732(3) 0.29851(15) 0.11662(15) 0.0159(6) Uani 1 1 d .
N4 N 0.4078(3) 0.36340(14) 0.19545(16) 0.0155(6) Uani 1 1 d .
N5 N 0.5638(3) 0.22278(15) 0.17043(17) 0.0208(6) Uani 1 1 d .
O1 O 0.2782(3) 0.15619(13) 0.29645(15) 0.0283(6) Uani 1 1 d .
O2 O 0.4474(3) 0.25265(13) 0.35102(15) 0.0271(6) Uani 1 1 d .

loop_
_atom_site_aniso_label
_atom_site_aniso_U_11
_atom_site_aniso_U_22
_atom_site_aniso_U_33
_atom_site_aniso_U_23
_atom_site_aniso_U_13
_atom_site_aniso_U_12
Fe1 0.0204(3) 0.0158(3) 0.0122(3) 0.00056(19) 0.00232(19) 0.0009(2)
S1 0.0243(5) 0.0211(4) 0.0154(4) 0.0021(3) 0.0015(3) 0.0030(4)
S2 0.0269(5) 0.0333(5) 0.0355(6) -0.0081(4) -0.0071(4) 0.0114(4)
C1 0.0252(19) 0.0177(17) 0.0232(18) 0.0016(14) 0.0080(15) 0.0006(15)
C2 0.035(2) 0.0212(19) 0.027(2) 0.0007(15) 0.0114(17) 0.0000(16)
C3 0.036(2) 0.025(2) 0.026(2) -0.0089(16) 0.0139(17) -0.0109(17)
C4 0.024(2) 0.027(2) 0.0178(17) -0.0031(14) 0.0034(15) -0.0075(15)
C5 0.0234(19) 0.0208(17) 0.0145(17) -0.0019(14) 0.0065(14) -0.0036(14)
C6 0.0195(18) 0.0206(17) 0.0115(16) -0.0013(13) -0.0017(13) -0.0020(14)
C7 0.0247(19) 0.0177(16) 0.0124(16) -0.0038(13) 0.0014(14) 0.0011(14)
C8 0.030(2) 0.0240(18) 0.0131(17) -0.0011(14) -0.0024(15) -0.0003(15)
C9 0.044(2) 0.030(2) 0.0133(18) 0.0034(15) 0.0054(17) 0.0040(18)
C10 0.027(2) 0.034(2) 0.027(2) 0.0053(16) 0.0152(17) -0.0001(17)
C11 0.026(2) 0.0215(18) 0.0213(18) -0.0006(14) 0.0054(15) 0.0023(15)
C12 0.0172(18) 0.0164(17) 0.0180(17) 0.0030(13) -0.0001(14) 0.0037(13)
C13 0.0192(18) 0.0193(17) 0.0121(16) 0.0032(13) 0.0012(13) -0.0012(14)
C14 0.030(2) 0.0165(17) 0.0164(17) 0.0030(14) 0.0027(15) 0.0024(15)
C15 0.031(2) 0.0220(18) 0.0187(18) 0.0001(14) 0.0030(15) -0.0072(16)
C16 0.025(2) 0.030(2) 0.0184(18) -0.0014(15) -0.0033(15) -0.0071(16)
C17 0.0192(18) 0.0258(18) 0.0135(16) 0.0027(14) 0.0009(14) -0.0003(15)
C18 0.0156(18) 0.0241(19) 0.0207(18) -0.0008(14) 0.0024(14) -0.0038(14)
C19 0.026(2) 0.0207(18) 0.0176(17) 0.0014(14) 0.0050(15) -0.0036(15)
C20 0.023(2) 0.034(2) 0.028(2) -0.0008(16) 0.0054(16) -0.0002(16)
C21 0.027(2) 0.035(2) 0.026(2) -0.0043(16) 0.0127(17) 0.0050(17)
C22 0.036(2) 0.027(2) 0.0173(18) -0.0025(15) 0.0101(16) -0.0028(17)
C23 0.030(2) 0.0230(18) 0.0194(18) 0.0045(15) 0.0009(15) -0.0028(16)
C24 0.0198(19) 0.0162(16) 0.0229(18) 0.0006(14) 0.0052(15) -0.0048(14)
C25 0.023(2) 0.0225(18) 0.0179(18) 0.0042(14) -0.0051(15) -0.0031(16)
N1 0.0201(16) 0.0187(15) 0.0151(14) 0.0007(11) 0.0048(12) -0.0019(12)
N2 0.0194(15) 0.0186(15) 0.0156(14) -0.0016(11) 0.0016(12) 0.0041(12)
N3 0.0202(15) 0.0169(14) 0.0104(13) -0.0017(11) 0.0008(11) -0.0014(12)
N4 0.0167(15) 0.0181(14) 0.0117(13) 0.0025(11) 0.0021(11) -0.0016(12)
N5 0.0239(17) 0.0219(16) 0.0166(15) -0.0024(12) 0.0009(12) 0.0004(13)
O1 0.0402(16) 0.0220(13) 0.0239(13) 0.0064(10) 0.0092(11) 0.0029(11)
O2 0.0252(14) 0.0374(15) 0.0175(12) 0.0016(10) -0.0034(10) 0.0083(11)

loop_
_atom_type_symbol
_atom_type_description
_atom_type_scat_dispersion_real
_atom_type_scat_dispersion_imag
_atom_type_scat_source
C C 0.0033 0.0016 'International Tables Vol C Tables 4.2.6.8 and 6.1.1.4'
H H 0.0000 0.0000 'International Tables Vol C Tables 4.2.6.8 and 6.1.1.4'
Fe Fe 0.3463 0.8444 'International Tables Vol C Tables 4.2.6.8 and 6.1.1.4'
N N 0.0061 0.0033 'International Tables Vol C Tables 4.2.6.8 and 6.1.1.4'
O O 0.0106 0.0060 'International Tables Vol C Tables 4.2.6.8 and 6.1.1.4'
S S 0.1246 0.1234 'International Tables Vol C Tables 4.2.6.8 and 6.1.1.4'

loop_
_geom_angle_atom_site_label_1
_geom_angle_atom_site_label_2
_geom_angle_atom_site_label_3
_geom_angle
N5 Fe1 N4 99.87(11)
N5 Fe1 N1 91.59(11)
N4 Fe1 N1 167.85(11)
N5 Fe1 N3 169.97(11)
N4 Fe1 N3 85.52(11)
N1 Fe1 N3 82.56(11)
N5 Fe1 N2 90.60(11)
N4 Fe1 N2 88.96(11)
N1 Fe1 N2 86.89(11)
N3 Fe1 N2 80.99(11)
N5 Fe1 S1 92.43(8)
N4 Fe1 S1 88.00(8)
N1 Fe1 S1 95.59(8)
N3 Fe1 S1 96.23(8)
N2 Fe1 S1 176.03(8)
O2 S1 O1 111.61(14)
O2 S1 C24 103.21(15)
O1 S1 C24 102.80(15)
O2 S1 Fe1 113.77(11)
O1 S1 Fe1 115.64(10)
C24 S1 Fe1 108.35(11)
N1 C1 C2 122.3(3)
N1 C1 H1 118.9
C2 C1 H1 118.9
C1 C2 C3 118.6(3)
C1 C2 H2 120.7
C3 C2 H2 120.7
C4 C3 C2 119.9(3)
C4 C3 H3 120.0
C2 C3 H3 120.0
C5 C4 C3 118.0(3)
C5 C4 H4 121.0
C3 C4 H4 121.0
N1 C5 C4 122.9(3)
N1 C5 C6 111.7(3)
C4 C5 C6 125.2(3)
C7 C6 C5 105.8(3)
C7 C6 N3 106.4(2)
C5 C6 N3 106.0(2)
C7 C6 H6 112.7
C5 C6 H6 112.7
N3 C6 H6 112.7
N2 C7 C8 122.5(3)
N2 C7 C6 111.0(3)
C8 C7 C6 126.5(3)
C7 C8 C9 118.4(3)
C7 C8 H8 120.8
C9 C8 H8 120.8
C10 C9 C8 119.1(3)
C10 C9 H9 120.4
C8 C9 H9 120.4
C11 C10 C9 119.1(3)
C11 C10 H10 120.4
C9 C10 H10 120.4
N2 C11 C10 122.1(3)
N2 C11 H11 118.9
C10 C11 H11 118.9
N3 C12 C13 110.6(2)
N3 C12 H12A 109.5
C13 C12 H12A 109.5
N3 C12 H12B 109.5
C13 C12 H12B 109.5
H12A C12 H12B 108.1
N4 C13 C14 122.7(3)
N4 C13 C12 115.6(3)
C14 C13 C12 121.7(3)
C13 C14 C15 118.1(3)
C13 C14 H14 121.0
C15 C14 H14 121.0
C16 C15 C14 119.7(3)
C16 C15 H15 120.2
C14 C15 H15 120.2
C17 C16 C15 119.0(3)
C17 C16 H16 120.5
C15 C16 H16 120.5
N4 C17 C16 122.6(3)
N4 C17 H17 118.7
C16 C17 H17 118.7
N3 C18 C19 112.4(3)
N3 C18 H18A 109.1
C19 C18 H18A 109.1
N3 C18 H18B 109.1
C19 C18 H18B 109.1
H18A C18 H18B 107.9
C24 C19 C20 118.1(3)
C24 C19 C18 122.2(3)
C20 C19 C18 119.7(3)
C19 C20 C21 121.4(3)
C19 C20 H20 119.3
C21 C20 H20 119.3
C22 C21 C20 119.3(3)
C22 C21 H21 120.3
C20 C21 H21 120.3
C23 C22 C21 120.5(3)
C23 C22 H22 119.7
C21 C22 H22 119.7
C22 C23 C24 119.7(3)
C22 C23 H23 120.2
C24 C23 H23 120.2
C19 C24 C23 121.0(3)
C19 C24 S1 119.8(3)
C23 C24 S1 119.2(3)
N5 C25 S2 177.6(3)
C1 N1 C5 118.2(3)
C1 N1 Fe1 130.1(2)
C5 N1 Fe1 111.7(2)
C11 N2 C7 118.7(3)
C11 N2 Fe1 129.6(2)
C7 N2 Fe1 111.7(2)
C18 N3 C12 110.5(2)
C18 N3 C6 108.5(2)
C12 N3 C6 112.5(2)
C18 N3 Fe1 117.8(2)
C12 N3 Fe1 108.72(19)
C6 N3 Fe1 98.38(19)
C17 N4 C13 117.9(3)
C17 N4 Fe1 127.4(2)
C13 N4 Fe1 114.6(2)
C25 N5 Fe1 156.3(3)

loop_
_geom_bond_atom_site_label_1
_geom_bond_atom_site_label_2
_geom_bond_distance
Fe1 N5 1.941(3)
Fe1 N4 1.952(3)
Fe1 N1 1.960(3)
Fe1 N3 1.993(3)
Fe1 N2 2.001(3)
Fe1 S1 2.1812(9)
S1 O2 1.476(2)
S1 O1 1.488(2)
S1 C24 1.825(4)
S2 C25 1.643(4)
C1 N1 1.344(4)
C1 C2 1.383(5)
C1 H1 0.9500
C2 C3 1.386(5)
C2 H2 0.9500
C3 C4 1.382(5)
C3 H3 0.9500
C4 C5 1.380(5)
C4 H4 0.9500
C5 N1 1.353(4)
C5 C6 1.510(5)
C6 C7 1.503(5)
C6 N3 1.511(4)
C6 H6 1.0000
C7 N2 1.355(4)
C7 C8 1.368(4)
C8 C9 1.388(5)
C8 H8 0.9500
C9 C10 1.383(5)
C9 H9 0.9500
C10 C11 1.378(5)
C10 H10 0.9500
C11 N2 1.328(4)
C11 H11 0.9500
C12 N3 1.506(4)
C12 C13 1.517(4)
C12 H12A 0.9900
C12 H12B 0.9900
C13 N4 1.356(4)
C13 C14 1.373(4)
C14 C15 1.387(5)
C14 H14 0.9500
C15 C16 1.381(5)
C15 H15 0.9500
C16 C17 1.362(5)
C16 H16 0.9500
C17 N4 1.347(4)
C17 H17 0.9500
C18 N3 1.490(4)
C18 C19 1.504(4)
C18 H18A 0.9900
C18 H18B 0.9900
C19 C24 1.390(5)
C19 C20 1.390(5)
C20 C21 1.394(5)
C20 H20 0.9500
C21 C22 1.379(5)
C21 H21 0.9500
C22 C23 1.379(5)
C22 H22 0.9500
C23 C24 1.395(5)
C23 H23 0.9500
C25 N5 1.167(4)

loop_
_geom_torsion_atom_site_label_1
_geom_torsion_atom_site_label_2
_geom_torsion_atom_site_label_3
_geom_torsion_atom_site_label_4
_geom_torsion
N5 Fe1 S1 O2 45.64(14)
N4 Fe1 S1 O2 -54.16(14)
N1 Fe1 S1 O2 137.48(14)
N3 Fe1 S1 O2 -139.43(13)
N5 Fe1 S1 O1 -85.49(14)
N4 Fe1 S1 O1 174.70(14)
N1 Fe1 S1 O1 6.34(14)
N3 Fe1 S1 O1 89.44(14)
N5 Fe1 S1 C24 159.79(14)
N4 Fe1 S1 C24 59.99(14)
N1 Fe1 S1 C24 -108.38(14)
N3 Fe1 S1 C24 -25.28(14)
N1 C1 C2 C3 -1.4(5)
C1 C2 C3 C4 -0.4(5)
C2 C3 C4 C5 1.3(5)
C3 C4 C5 N1 -0.4(5)
C3 C4 C5 C6 174.3(3)
N1 C5 C6 C7 72.2(3)
C4 C5 C6 C7 -103.0(4)
N1 C5 C6 N3 -40.5(3)
C4 C5 C6 N3 144.3(3)
C5 C6 C7 N2 -72.2(3)
N3 C6 C7 N2 40.2(3)
C5 C6 C7 C8 106.0(4)
N3 C6 C7 C8 -141.5(3)
N2 C7 C8 C9 -1.3(5)
C6 C7 C8 C9 -179.3(3)
C7 C8 C9 C10 -0.6(5)
C8 C9 C10 C11 1.8(5)
C9 C10 C11 N2 -1.1(5)
N3 C12 C13 N4 20.1(4)
N3 C12 C13 C14 -162.4(3)
N4 C13 C14 C15 1.9(5)
C12 C13 C14 C15 -175.4(3)
C13 C14 C15 C16 -1.0(5)
C14 C15 C16 C17 -0.7(5)
C15 C16 C17 N4 1.7(5)
N3 C18 C19 C24 -59.7(4)
N3 C18 C19 C20 122.1(3)
C24 C19 C20 C21 -0.5(5)
C18 C19 C20 C21 177.7(3)
C19 C20 C21 C22 0.8(6)
C20 C21 C22 C23 0.5(6)
C21 C22 C23 C24 -2.0(5)
C20 C19 C24 C23 -1.0(5)
C18 C19 C24 C23 -179.2(3)
C20 C19 C24 S1 177.3(3)
C18 C19 C24 S1 -0.9(5)
C22 C23 C24 C19 2.2(5)
C22 C23 C24 S1 -176.1(3)
O2 S1 C24 C19 161.9(3)
O1 S1 C24 C19 -81.9(3)
Fe1 S1 C24 C19 40.9(3)
O2 S1 C24 C23 -19.8(3)
O1 S1 C24 C23 96.4(3)
Fe1 S1 C24 C23 -140.7(2)
C2 C1 N1 C5 2.3(5)
C2 C1 N1 Fe1 -177.4(2)
C4 C5 N1 C1 -1.4(5)
C6 C5 N1 C1 -176.7(3)
C4 C5 N1 Fe1 178.4(3)
C6 C5 N1 Fe1 3.1(3)
N5 Fe1 N1 C1 32.6(3)
N4 Fe1 N1 C1 -166.7(4)
N3 Fe1 N1 C1 -155.6(3)
N2 Fe1 N1 C1 123.1(3)
S1 Fe1 N1 C1 -60.0(3)
N5 Fe1 N1 C5 -147.2(2)
N4 Fe1 N1 C5 13.5(6)
N3 Fe1 N1 C5 24.6(2)
N2 Fe1 N1 C5 -56.7(2)
S1 Fe1 N1 C5 120.2(2)
C10 C11 N2 C7 -0.8(5)
C10 C11 N2 Fe1 -178.7(3)
C8 C7 N2 C11 2.0(5)
C6 C7 N2 C11 -179.7(3)
C8 C7 N2 Fe1 -179.7(3)
C6 C7 N2 Fe1 -1.4(3)
N5 Fe1 N2 C11 -34.1(3)
N4 Fe1 N2 C11 65.8(3)
N1 Fe1 N2 C11 -125.6(3)
N3 Fe1 N2 C11 151.4(3)
N5 Fe1 N2 C7 147.9(2)
N4 Fe1 N2 C7 -112.3(2)
N1 Fe1 N2 C7 56.3(2)
N3 Fe1 N2 C7 -26.6(2)
C19 C18 N3 C12 -57.0(3)
C19 C18 N3 C6 179.3(3)
C19 C18 N3 Fe1 68.8(3)
C13 C12 N3 C18 106.9(3)
C13 C12 N3 C6 -131.7(3)
C13 C12 N3 Fe1 -23.8(3)
C7 C6 N3 C18 179.7(3)
C5 C6 N3 C18 -68.0(3)
C7 C6 N3 C12 57.1(3)
C5 C6 N3 C12 169.4(3)
C7 C6 N3 Fe1 -57.2(2)
C5 C6 N3 Fe1 55.1(2)
N5 Fe1 N3 C18 127.5(6)
N4 Fe1 N3 C18 -109.6(2)
N1 Fe1 N3 C18 72.8(2)
N2 Fe1 N3 C18 160.8(2)
S1 Fe1 N3 C18 -22.1(2)
N5 Fe1 N3 C12 -105.9(7)
N4 Fe1 N3 C12 17.09(19)
N1 Fe1 N3 C12 -160.6(2)
N2 Fe1 N3 C12 -72.56(19)
S1 Fe1 N3 C12 104.58(18)
N5 Fe1 N3 C6 11.4(7)
N4 Fe1 N3 C6 134.37(19)
N1 Fe1 N3 C6 -43.30(18)
N2 Fe1 N3 C6 44.71(18)
S1 Fe1 N3 C6 -138.14(17)
C16 C17 N4 C13 -0.9(5)
C16 C17 N4 Fe1 -178.0(2)
C14 C13 N4 C17 -1.0(5)
C12 C13 N4 C17 176.5(3)
C14 C13 N4 Fe1 176.5(2)
C12 C13 N4 Fe1 -6.0(3)
N5 Fe1 N4 C17 -18.0(3)
N1 Fe1 N4 C17 -178.4(4)
N3 Fe1 N4 C17 170.5(3)
N2 Fe1 N4 C17 -108.4(3)
S1 Fe1 N4 C17 74.1(3)
N5 Fe1 N4 C13 164.8(2)
N1 Fe1 N4 C13 4.4(6)
N3 Fe1 N4 C13 -6.7(2)
N2 Fe1 N4 C13 74.4(2)
S1 Fe1 N4 C13 -103.1(2)
N4 Fe1 N5 C25 -153.7(7)
N1 Fe1 N5 C25 22.3(7)
N3 Fe1 N5 C25 -31.8(11)
N2 Fe1 N5 C25 -64.6(7)
S1 Fe1 N5 C25 117.9(7)

loop_
_platon_squeeze_void_nr
_platon_squeeze_void_average_x
_platon_squeeze_void_average_y
_platon_squeeze_void_average_z
_platon_squeeze_void_volume
_platon_squeeze_void_count_electrons
_platon_squeeze_void_content
1 -0.011 0.500 0.000 219 97 ' '
2 -0.030 1.000 0.500 219 97 ' '
